data_2241496
loop_
_publ_author_name
'Wang, Hewen'

_publ_section_title
;
 Crystal structure of
 (<i>E</i>)-3-[4-(benzylideneamino)-5-sulfanylidene-3-(<i>p</i>-tolyl)-4,5-dihydro-1<i>H</i>-1,2,4-triazol-1-yl]-3-(4-methoxyphenyl)-1-phenylpropan-1-one
;
_journal_coeditor_code WM5250
_journal_issue 12
_journal_name_full 'Acta Crystallographica Section E'
_journal_page_first o1080
_journal_page_last o1081
_journal_paper_doi 10.1107/S2056989015023804
_journal_volume 71
_journal_year 2015
_chemical_formula_iupac 'C32 H28 N4 O2 S'
_chemical_formula_moiety 'C32 H28 N4 O2 S'
_chemical_formula_sum 'C32 H28 N4 O2 S'
_chemical_formula_weight 532.64
_chemical_name_systematic
(<i>E</i>)-3-[4-(Benzylideneamino)-5-sulfanylidene-3-(<i>p</i>-tolyl)-4,5-dihydro-1<i>H</i>-1,2,4-triazol-1-yl]-3-(4-methoxyphenyl)-1-phenylpropan-1-one
_space_group_IT_number 2
_symmetry_cell_setting triclinic
_symmetry_space_group_name_Hall '-P 1'
_symmetry_space_group_name_H-M 'P -1'
_atom_sites_solution_hydrogens geom
_atom_sites_solution_primary direct
_atom_sites_solution_secondary difmap
_cell_angle_alpha 90.234(9)
_cell_angle_beta 92.612(13)
_cell_angle_gamma 99.497(10)
_cell_formula_units_Z 2
_cell_length_a 6.2343(6)
_cell_length_b 14.6968(14)
_cell_length_c 15.0540(17)
_cell_measurement_reflns_used 4230
_cell_measurement_temperature 113(2)
_cell_measurement_theta_max 27.9
_cell_measurement_theta_min 1.4
_cell_volume 1358.9(2)
_computing_cell_refinement
;
CrystalClear (Rigaku/MSC, 2005)
;
_computing_data_collection
;
CrystalClear (Rigaku/MSC, 2005)
;
_computing_data_reduction
;
CrystalClear (Rigaku/MSC, 2005)
;
_computing_molecular_graphics
;
SHELXTL (Sheldrick, 2008)
;
_computing_publication_material
;
CrystalStructure (Rigaku/MSC, 2005)
;
_computing_structure_refinement
;
SHELXL97 (Sheldrick, 2008)
;
_computing_structure_solution
;
SHELXS97 (Sheldrick, 2008)
;
_diffrn_ambient_temperature 113(2)
_diffrn_detector_area_resol_mean 14.22
_diffrn_measured_fraction_theta_full 0.997
_diffrn_measured_fraction_theta_max 0.997
_diffrn_measurement_device_type 'Rigaku Saturn CCD area-detector'
_diffrn_measurement_method '\f and \w scans'
_diffrn_radiation_monochromator multilayer
_diffrn_radiation_source 'rotating anode'
_diffrn_radiation_type 'Mo K\a'
_diffrn_radiation_wavelength 0.71073
_diffrn_reflns_av_R_equivalents 0.0570
_diffrn_reflns_av_sigmaI/netI 0.0954
_diffrn_reflns_limit_h_max 7
_diffrn_reflns_limit_h_min -7
_diffrn_reflns_limit_k_max 17
_diffrn_reflns_limit_k_min -17
_diffrn_reflns_limit_l_max 17
_diffrn_reflns_limit_l_min -15
_diffrn_reflns_number 11718
_diffrn_reflns_theta_full 25.02
_diffrn_reflns_theta_max 25.02
_diffrn_reflns_theta_min 1.35
_diffrn_standards_decay_% 0
_diffrn_standards_interval_count 0
_diffrn_standards_interval_time 0
_diffrn_standards_number 0
_exptl_absorpt_coefficient_mu 0.156
_exptl_absorpt_correction_T_max 0.9815
_exptl_absorpt_correction_T_min 0.9694
_exptl_absorpt_correction_type multi-scan
_exptl_absorpt_process_details
;
(<i>CrystalClear</i>; Rigaku/MSC, 2005)
;
_exptl_crystal_colour colorless
_exptl_crystal_density_diffrn 1.302
_exptl_crystal_density_method 'not measured'
_exptl_crystal_description prism
_exptl_crystal_F_000 560
_exptl_crystal_size_max 0.20
_exptl_crystal_size_mid 0.18
_exptl_crystal_size_min 0.12
_refine_diff_density_max 0.232
_refine_diff_density_min -0.248
_refine_ls_extinction_method none
_refine_ls_goodness_of_fit_ref 1.078
_refine_ls_hydrogen_treatment constr
_refine_ls_matrix_type full
_refine_ls_number_parameters 354
_refine_ls_number_reflns 4778
_refine_ls_number_restraints 0
_refine_ls_restrained_S_all 1.078
_refine_ls_R_factor_all 0.0970
_refine_ls_R_factor_gt 0.0648
_refine_ls_shift/su_max 0.000
_refine_ls_shift/su_mean 0.000
_refine_ls_structure_factor_coef Fsqd
_refine_ls_weighting_details 'w=1/[\s^2^(Fo^2^)+(0.0362P)^2^+0.0000P] where P=(Fo^2^+2Fc^2^)/3'
_refine_ls_weighting_scheme calc
_refine_ls_wR_factor_gt 0.1122
_refine_ls_wR_factor_ref 0.1255
_reflns_number_gt 3450
_reflns_number_total 4778
_reflns_threshold_expression I>2\s(I)
_cod_data_source_file wm5250sup1.cif
_cod_data_source_block I
_cod_database_code 2241496

loop_
_symmetry_equiv_pos_as_xyz
'x, y, z'
'-x, -y, -z'

loop_
_atom_site_type_symbol
_atom_site_label
_atom_site_fract_x
_atom_site_fract_y
_atom_site_fract_z
_atom_site_U_iso_or_equiv
_atom_site_adp_type
_atom_site_calc_flag
_atom_site_refinement_flags
_atom_site_occupancy
_atom_site_symmetry_multiplicity
S S1 0.30821(12) 0.76134(6) 0.33347(5) 0.0326(2) Uani d . 1 1
O O1 0.2917(3) 0.84691(17) 0.03956(14) 0.0466(6) Uani d . 1 1
O O2 1.1239(3) 1.11680(15) 0.44187(14) 0.0418(6) Uani d . 1 1
N N1 0.5946(4) 0.78848(17) 0.20148(16) 0.0288(6) Uani d . 1 1
N N2 0.7452(4) 0.74728(17) 0.15811(15) 0.0289(6) Uani d . 1 1
N N3 0.5736(4) 0.65289(16) 0.25500(15) 0.0251(6) Uani d . 1 1
N N4 0.5344(4) 0.57402(17) 0.30854(15) 0.0282(6) Uani d . 1 1
C C1 0.4101(5) 0.7859(2) -0.1241(2) 0.0378(8) Uani d . 1 1
H H1 0.2646 0.7674 -0.1071 0.045 Uiso calc R 1 1
C C2 0.4689(5) 0.7603(2) -0.2071(2) 0.0414(9) Uani d . 1 1
H H2 0.3652 0.7234 -0.2461 0.050 Uiso calc R 1 1
C C3 0.6790(6) 0.7886(2) -0.2330(2) 0.0463(9) Uani d . 1 1
H H3 0.7210 0.7713 -0.2897 0.056 Uiso calc R 1 1
C C4 0.8290(6) 0.8429(3) -0.1749(2) 0.0573(11) Uani d . 1 1
H H4 0.9728 0.8639 -0.1928 0.069 Uiso calc R 1 1
C C5 0.7699(5) 0.8662(3) -0.0917(2) 0.0477(10) Uani d . 1 1
H H5 0.8745 0.9019 -0.0522 0.057 Uiso calc R 1 1
C C6 0.5594(5) 0.8382(2) -0.0651(2) 0.0341(8) Uani d . 1 1
C C7 0.4844(5) 0.8637(2) 0.0235(2) 0.0345(8) Uani d . 1 1
C C8 0.6475(5) 0.9123(2) 0.09322(19) 0.0337(8) Uani d . 1 1
H H8A 0.7925 0.8961 0.0831 0.040 Uiso calc R 1 1
H H8B 0.6581 0.9798 0.0863 0.040 Uiso calc R 1 1
C C9 0.5869(5) 0.8870(2) 0.1874(2) 0.0318(8) Uani d . 1 1
H H9 0.4343 0.8974 0.1949 0.038 Uiso calc R 1 1
C C10 0.7354(5) 0.9461(2) 0.2563(2) 0.0305(7) Uani d . 1 1
C C11 0.9305(5) 0.9220(2) 0.2886(2) 0.0354(8) Uani d . 1 1
H H11 0.9716 0.8665 0.2680 0.042 Uiso calc R 1 1
C C12 1.0670(5) 0.9768(2) 0.3501(2) 0.0336(8) Uani d . 1 1
H H12 1.1995 0.9589 0.3715 0.040 Uiso calc R 1 1
C C13 1.0064(5) 1.0585(2) 0.3798(2) 0.0330(8) Uani d . 1 1
C C14 0.8140(5) 1.0844(2) 0.3471(2) 0.0346(8) Uani d . 1 1
H H14 0.7750 1.1409 0.3664 0.042 Uiso calc R 1 1
C C15 0.6780(5) 1.0282(2) 0.2863(2) 0.0333(8) Uani d . 1 1
H H15 0.5452 1.0459 0.2651 0.040 Uiso calc R 1 1
C C16 1.3209(5) 1.0916(2) 0.4790(2) 0.0444(9) Uani d . 1 1
H H16A 1.2897 1.0296 0.5039 0.067 Uiso calc R 1 1
H H16B 1.3821 1.1357 0.5262 0.067 Uiso calc R 1 1
H H16C 1.4259 1.0923 0.4324 0.067 Uiso calc R 1 1
C C17 0.4885(4) 0.7336(2) 0.26328(18) 0.0268(7) Uani d . 1 1
C C18 0.7328(4) 0.6653(2) 0.19328(18) 0.0265(7) Uani d . 1 1
C C19 0.8735(4) 0.5993(2) 0.16637(18) 0.0249(7) Uani d . 1 1
C C20 0.8278(5) 0.5049(2) 0.18174(19) 0.0303(7) Uani d . 1 1
H H20 0.7020 0.4797 0.2123 0.036 Uiso calc R 1 1
C C21 0.9675(5) 0.4476(2) 0.15206(19) 0.0322(8) Uani d . 1 1
H H21 0.9358 0.3834 0.1637 0.039 Uiso calc R 1 1
C C22 1.1507(5) 0.4811(2) 0.10621(18) 0.0286(7) Uani d . 1 1
C C23 1.1946(5) 0.5765(2) 0.09149(18) 0.0305(7) Uani d . 1 1
H H23 1.3200 0.6015 0.0606 0.037 Uiso calc R 1 1
C C24 1.0587(4) 0.6352(2) 0.12106(18) 0.0277(7) Uani d . 1 1
H H24 1.0917 0.6996 0.1105 0.033 Uiso calc R 1 1
C C25 1.2951(5) 0.4167(2) 0.0723(2) 0.0392(8) Uani d . 1 1
H H25A 1.2810 0.4134 0.0073 0.059 Uiso calc R 1 1
H H25B 1.2510 0.3550 0.0966 0.059 Uiso calc R 1 1
H H25C 1.4469 0.4399 0.0912 0.059 Uiso calc R 1 1
C C26 0.3327(5) 0.5466(2) 0.32321(19) 0.0315(8) Uani d . 1 1
H H26 0.2244 0.5776 0.2966 0.038 Uiso calc R 1 1
C C27 0.2695(5) 0.4680(2) 0.38059(19) 0.0321(8) Uani d . 1 1
C C28 0.0539(5) 0.4429(3) 0.4000(2) 0.0554(11) Uani d . 1 1
H H28 -0.0527 0.4753 0.3742 0.066 Uiso calc R 1 1
C C29 -0.0081(6) 0.3699(3) 0.4574(3) 0.0706(14) Uani d . 1 1
H H29 -0.1573 0.3528 0.4699 0.085 Uiso calc R 1 1
C C30 0.1416(6) 0.3229(2) 0.4957(2) 0.0433(9) Uani d . 1 1
H H30 0.0983 0.2742 0.5357 0.052 Uiso calc R 1 1
C C31 0.3562(6) 0.3468(2) 0.4759(2) 0.0470(9) Uani d . 1 1
H H31 0.4614 0.3132 0.5011 0.056 Uiso calc R 1 1
C C32 0.4202(5) 0.4186(2) 0.4199(2) 0.0468(10) Uani d . 1 1
H H32 0.5698 0.4350 0.4079 0.056 Uiso calc R 1 1

loop_
_atom_site_aniso_label
_atom_site_aniso_U_11
_atom_site_aniso_U_22
_atom_site_aniso_U_33
_atom_site_aniso_U_12
_atom_site_aniso_U_13
_atom_site_aniso_U_23
S1 0.0324(5) 0.0306(5) 0.0362(5) 0.0091(4) 0.0037(4) 0.0018(4)
O1 0.0281(13) 0.0631(18) 0.0462(15) 0.0003(13) 0.0005(11) 0.0048(12)
O2 0.0445(14) 0.0375(15) 0.0433(14) 0.0086(12) -0.0049(11) -0.0091(11)
N1 0.0253(14) 0.0267(15) 0.0349(16) 0.0053(12) 0.0010(12) 0.0043(12)
N2 0.0302(15) 0.0265(15) 0.0305(15) 0.0058(13) 0.0030(11) 0.0035(11)
N3 0.0264(14) 0.0225(14) 0.0266(14) 0.0046(12) -0.0004(11) 0.0059(11)
N4 0.0312(15) 0.0244(15) 0.0294(15) 0.0048(12) 0.0031(12) 0.0024(11)
C1 0.0347(19) 0.031(2) 0.046(2) 0.0024(16) -0.0027(16) 0.0098(16)
C2 0.047(2) 0.032(2) 0.042(2) 0.0002(18) -0.0043(17) 0.0038(16)
C3 0.059(3) 0.044(2) 0.036(2) 0.010(2) 0.0048(19) 0.0079(17)
C4 0.046(2) 0.081(3) 0.042(2) 0.003(2) 0.0046(19) 0.013(2)
C5 0.041(2) 0.061(3) 0.037(2) -0.002(2) -0.0027(17) 0.0081(18)
C6 0.0324(19) 0.034(2) 0.035(2) 0.0054(16) -0.0014(15) 0.0093(15)
C7 0.038(2) 0.0267(19) 0.038(2) 0.0054(16) -0.0018(16) 0.0073(14)
C8 0.0357(19) 0.0268(19) 0.038(2) 0.0027(16) 0.0004(15) 0.0086(14)
C9 0.0334(18) 0.0216(18) 0.041(2) 0.0068(15) 0.0029(15) 0.0067(14)
C10 0.0311(18) 0.0236(18) 0.0374(19) 0.0054(15) 0.0040(15) 0.0044(14)
C11 0.0353(19) 0.029(2) 0.044(2) 0.0100(16) 0.0020(16) -0.0002(15)
C12 0.0306(18) 0.033(2) 0.0375(19) 0.0063(16) 0.0006(15) 0.0019(15)
C13 0.0341(19) 0.034(2) 0.0299(19) 0.0018(16) 0.0037(15) 0.0012(14)
C14 0.040(2) 0.0265(19) 0.040(2) 0.0107(16) 0.0069(16) 0.0007(15)
C15 0.0337(19) 0.030(2) 0.037(2) 0.0057(16) 0.0040(15) 0.0073(15)
C16 0.041(2) 0.045(2) 0.045(2) 0.0032(18) -0.0027(17) -0.0065(17)
C17 0.0267(17) 0.0237(18) 0.0295(18) 0.0043(14) -0.0040(13) 0.0009(13)
C18 0.0250(17) 0.0257(18) 0.0273(18) 0.0008(14) -0.0021(14) 0.0017(13)
C19 0.0232(16) 0.0288(18) 0.0219(16) 0.0029(14) -0.0010(13) -0.0001(13)
C20 0.0294(17) 0.0278(19) 0.0330(18) 0.0019(15) 0.0049(14) 0.0013(14)
C21 0.0371(19) 0.0246(18) 0.0336(19) 0.0010(16) 0.0028(15) -0.0020(14)
C22 0.0309(18) 0.0310(19) 0.0236(17) 0.0052(15) -0.0012(14) -0.0036(13)
C23 0.0252(17) 0.040(2) 0.0256(17) 0.0026(16) 0.0028(13) 0.0024(14)
C24 0.0287(17) 0.0239(18) 0.0286(18) 0.0001(15) -0.0015(14) 0.0009(13)
C25 0.0389(19) 0.044(2) 0.036(2) 0.0107(18) 0.0033(15) -0.0045(16)
C26 0.0346(19) 0.030(2) 0.0298(18) 0.0058(16) 0.0009(15) 0.0017(14)
C27 0.0367(19) 0.0299(19) 0.0289(18) 0.0024(16) 0.0044(14) 0.0033(14)
C28 0.034(2) 0.060(3) 0.075(3) 0.011(2) 0.0095(19) 0.036(2)
C29 0.042(2) 0.073(3) 0.099(4) 0.007(2) 0.022(2) 0.047(3)
C30 0.050(2) 0.038(2) 0.042(2) 0.0069(19) 0.0027(17) 0.0100(16)
C31 0.047(2) 0.040(2) 0.054(2) 0.0081(19) -0.0018(18) 0.0150(18)
C32 0.037(2) 0.041(2) 0.062(3) 0.0067(18) 0.0026(18) 0.0205(19)

loop_
_atom_type_symbol
_atom_type_description
_atom_type_scat_dispersion_real
_atom_type_scat_dispersion_imag
_atom_type_scat_source
C C 0.0033 0.0016
; International Tables
Vol. C, Tables 4.2.6.8 and 6.1.1.4
;
H H 0.0000 0.0000
; International Tables
Vol. C, Tables 4.2.6.8 and 6.1.1.4
;
N N 0.0061 0.0033
; International Tables
Vol. C, Tables 4.2.6.8 and 6.1.1.4
;
O O 0.0106 0.0106
; International Tables
Vol. C, Tables 4.2.6.8 and 6.1.1.4
;
S S 0.1246 0.1246
; International Tables
Vol. C, Tables 4.2.6.8 and 6.1.1.4
;

loop_
_geom_angle_atom_site_label_1
_geom_angle_atom_site_label_2
_geom_angle_atom_site_label_3
_geom_angle
C13 O2 C16 117.5(2)
C17 N1 N2 113.2(2)
C17 N1 C9 126.6(2)
N2 N1 C9 119.4(2)
C18 N2 N1 104.8(2)
C18 N3 C17 109.2(2)
C18 N3 N4 122.9(2)
C17 N3 N4 127.3(2)
C26 N4 N3 114.4(2)
C2 C1 C6 121.4(3)
C2 C1 H1 119.3
C6 C1 H1 119.3
C3 C2 C1 119.7(3)
C3 C2 H2 120.2
C1 C2 H2 120.2
C2 C3 C4 119.3(3)
C2 C3 H3 120.3
C4 C3 H3 120.3
C5 C4 C3 120.4(3)
C5 C4 H4 119.8
C3 C4 H4 119.8
C4 C5 C6 120.7(3)
C4 C5 H5 119.6
C6 C5 H5 119.6
C5 C6 C1 118.4(3)
C5 C6 C7 123.0(3)
C1 C6 C7 118.5(3)
O1 C7 C6 120.3(3)
O1 C7 C8 119.6(3)
C6 C7 C8 120.0(3)
C9 C8 C7 112.9(3)
C9 C8 H8A 109.0
C7 C8 H8A 109.0
C9 C8 H8B 109.0
C7 C8 H8B 109.0
H8A C8 H8B 107.8
N1 C9 C8 109.4(2)
N1 C9 C10 110.5(2)
C8 C9 C10 111.9(3)
N1 C9 H9 108.3
C8 C9 H9 108.3
C10 C9 H9 108.3
C11 C10 C15 118.5(3)
C11 C10 C9 122.0(3)
C15 C10 C9 119.4(3)
C12 C11 C10 121.9(3)
C12 C11 H11 119.1
C10 C11 H11 119.1
C11 C12 C13 118.8(3)
C11 C12 H12 120.6
C13 C12 H12 120.6
O2 C13 C14 115.6(3)
O2 C13 C12 124.3(3)
C14 C13 C12 120.1(3)
C13 C14 C15 120.3(3)
C13 C14 H14 119.9
C15 C14 H14 119.9
C14 C15 C10 120.4(3)
C14 C15 H15 119.8
C10 C15 H15 119.8
O2 C16 H16A 109.5
O2 C16 H16B 109.5
H16A C16 H16B 109.5
O2 C16 H16C 109.5
H16A C16 H16C 109.5
H16B C16 H16C 109.5
N1 C17 N3 102.6(2)
N1 C17 S1 127.3(2)
N3 C17 S1 130.1(2)
N2 C18 N3 110.0(2)
N2 C18 C19 122.0(3)
N3 C18 C19 127.9(3)
C20 C19 C24 119.4(3)
C20 C19 C18 123.7(3)
C24 C19 C18 116.8(3)
C19 C20 C21 119.7(3)
C19 C20 H20 120.2
C21 C20 H20 120.2
C22 C21 C20 122.2(3)
C22 C21 H21 118.9
C20 C21 H21 118.9
C21 C22 C23 117.4(3)
C21 C22 C25 120.9(3)
C23 C22 C25 121.7(3)
C24 C23 C22 121.5(3)
C24 C23 H23 119.2
C22 C23 H23 119.2
C23 C24 C19 119.8(3)
C23 C24 H24 120.1
C19 C24 H24 120.1
C22 C25 H25A 109.5
C22 C25 H25B 109.5
H25A C25 H25B 109.5
C22 C25 H25C 109.5
H25A C25 H25C 109.5
H25B C25 H25C 109.5
N4 C26 C27 120.2(3)
N4 C26 H26 119.9
C27 C26 H26 119.9
C28 C27 C32 118.0(3)
C28 C27 C26 119.5(3)
C32 C27 C26 122.5(3)
C27 C28 C29 120.2(3)
C27 C28 H28 119.9
C29 C28 H28 119.9
C30 C29 C28 121.0(3)
C30 C29 H29 119.5
C28 C29 H29 119.5
C29 C30 C31 119.1(3)
C29 C30 H30 120.4
C31 C30 H30 120.4
C32 C31 C30 120.6(3)
C32 C31 H31 119.7
C30 C31 H31 119.7
C31 C32 C27 121.1(3)
C31 C32 H32 119.5
C27 C32 H32 119.5

loop_
_geom_bond_atom_site_label_1
_geom_bond_atom_site_label_2
_geom_bond_distance
S1 C17 1.674(3)
O1 C7 1.221(3)
O2 C13 1.366(4)
O2 C16 1.431(3)
N1 C17 1.356(3)
N1 N2 1.384(3)
N1 C9 1.472(3)
N2 C18 1.310(3)
N3 C18 1.381(3)
N3 C17 1.385(3)
N3 N4 1.409(3)
N4 C26 1.285(3)
C1 C2 1.387(4)
C1 C6 1.388(4)
C1 H1 0.9500
C2 C3 1.381(4)
C2 H2 0.9500
C3 C4 1.396(5)
C3 H3 0.9500
C4 C5 1.379(4)
C4 H4 0.9500
C5 C6 1.387(4)
C5 H5 0.9500
C6 C7 1.501(4)
C7 C8 1.517(4)
C8 C9 1.516(4)
C8 H8A 0.9900
C8 H8B 0.9900
C9 C10 1.525(4)
C9 H9 1.0000
C10 C11 1.389(4)
C10 C15 1.394(4)
C11 C12 1.387(4)
C11 H11 0.9500
C12 C13 1.395(4)
C12 H12 0.9500
C13 C14 1.388(4)
C14 C15 1.390(4)
C14 H14 0.9500
C15 H15 0.9500
C16 H16A 0.9800
C16 H16B 0.9800
C16 H16C 0.9800
C18 C19 1.478(4)
C19 C20 1.392(4)
C19 C24 1.397(4)
C20 C21 1.393(4)
C20 H20 0.9500
C21 C22 1.383(4)
C21 H21 0.9500
C22 C23 1.404(4)
C22 C25 1.512(4)
C23 C24 1.390(4)
C23 H23 0.9500
C24 H24 0.9500
C25 H25A 0.9800
C25 H25B 0.9800
C25 H25C 0.9800
C26 C27 1.458(4)
C26 H26 0.9500
C27 C28 1.378(4)
C27 C32 1.392(4)
C28 C29 1.396(4)
C28 H28 0.9500
C29 C30 1.359(4)
C29 H29 0.9500
C30 C31 1.373(4)
C30 H30 0.9500
C31 C32 1.372(4)
C31 H31 0.9500
C32 H32 0.9500

loop_
_geom_hbond_atom_site_label_D
_geom_hbond_atom_site_label_H
_geom_hbond_atom_site_label_A
_geom_hbond_site_symmetry_A
_geom_hbond_distance_DH
_geom_hbond_distance_HA
_geom_hbond_distance_DA
_geom_hbond_angle_DHA
C11 H11 N2 . 0.95 2.60 3.250(4) 126
C20 H20 N4 . 0.95 2.39 2.990(4) 121
C24 H24 O1 1_655 0.95 2.58 3.464(4) 156
C26 H26 S1 . 0.95 2.71 3.188(3) 112

loop_
_geom_torsion_atom_site_label_1
_geom_torsion_atom_site_label_2
_geom_torsion_atom_site_label_3
_geom_torsion_atom_site_label_4
_geom_torsion
C17 N1 N2 C18 0.1(3)
C9 N1 N2 C18 171.3(2)
C18 N3 N4 C26 -143.4(3)
C17 N3 N4 C26 46.8(4)
C6 C1 C2 C3 -1.3(5)
C1 C2 C3 C4 -0.1(5)
C2 C3 C4 C5 1.6(5)
C3 C4 C5 C6 -1.6(6)
C4 C5 C6 C1 0.2(5)
C4 C5 C6 C7 -178.3(3)
C2 C1 C6 C5 1.2(5)
C2 C1 C6 C7 179.8(3)
C5 C6 C7 O1 171.1(3)
C1 C6 C7 O1 -7.4(5)
C5 C6 C7 C8 -7.7(5)
C1 C6 C7 C8 173.8(3)
O1 C7 C8 C9 33.4(4)
C6 C7 C8 C9 -147.8(3)
C17 N1 C9 C8 -157.2(3)
N2 N1 C9 C8 32.8(3)
C17 N1 C9 C10 79.1(4)
N2 N1 C9 C10 -90.8(3)
C7 C8 C9 N1 65.0(3)
C7 C8 C9 C10 -172.2(2)
N1 C9 C10 C11 34.7(4)
C8 C9 C10 C11 -87.6(3)
N1 C9 C10 C15 -147.2(3)
C8 C9 C10 C15 90.6(3)
C15 C10 C11 C12 0.7(5)
C9 C10 C11 C12 178.8(3)
C10 C11 C12 C13 -0.3(5)
C16 O2 C13 C14 178.5(3)
C16 O2 C13 C12 -0.5(5)
C11 C12 C13 O2 178.2(3)
C11 C12 C13 C14 -0.9(5)
O2 C13 C14 C15 -177.5(3)
C12 C13 C14 C15 1.6(5)
C13 C14 C15 C10 -1.2(5)
C11 C10 C15 C14 0.0(5)
C9 C10 C15 C14 -178.2(3)
N2 N1 C17 N3 -2.2(3)
C9 N1 C17 N3 -172.6(3)
N2 N1 C17 S1 175.6(2)
C9 N1 C17 S1 5.2(4)
C18 N3 C17 N1 3.4(3)
N4 N3 C17 N1 174.3(2)
C18 N3 C17 S1 -174.3(2)
N4 N3 C17 S1 -3.4(4)
N1 N2 C18 N3 2.1(3)
N1 N2 C18 C19 -178.4(2)
C17 N3 C18 N2 -3.6(3)
N4 N3 C18 N2 -175.1(2)
C17 N3 C18 C19 177.0(3)
N4 N3 C18 C19 5.6(4)
N2 C18 C19 C20 -161.1(3)
N3 C18 C19 C20 18.2(4)
N2 C18 C19 C24 17.2(4)
N3 C18 C19 C24 -163.5(3)
C24 C19 C20 C21 0.2(4)
C18 C19 C20 C21 178.5(3)
C19 C20 C21 C22 -0.9(4)
C20 C21 C22 C23 1.0(4)
C20 C21 C22 C25 -178.0(3)
C21 C22 C23 C24 -0.5(4)
C25 C22 C23 C24 178.6(3)
C22 C23 C24 C19 -0.1(4)
C20 C19 C24 C23 0.3(4)
C18 C19 C24 C23 -178.1(2)
N3 N4 C26 C27 -177.5(3)
N4 C26 C27 C28 176.1(3)
N4 C26 C27 C32 -1.3(5)
C32 C27 C28 C29 -0.1(6)
C26 C27 C28 C29 -177.7(4)
C27 C28 C29 C30 0.6(7)
C28 C29 C30 C31 -1.4(6)
C29 C30 C31 C32 1.7(6)
C30 C31 C32 C27 -1.2(6)
C28 C27 C32 C31 0.4(5)
C26 C27 C32 C31 177.9(3)

_cod_database_fobs_code 2241496
